data_7712000
loop_
_publ_author_name
'Tabernero, Vanessa'
'Teresa Mu&#xf1;oz, M'
'Palenzuela, Miguel'
'Gomila, Rosa M.'
'Frontera, Antonio'
'Mosquera, Marta E. G.'

_publ_section_title
;
 &#x3c3;-Hole triel bonds in aluminium derivatives.
;
_journal_issue 3
_journal_name_full 'Dalton transactions (Cambridge, England : 2003)'
_journal_page_first 551
_journal_page_last 555
_journal_paper_doi 10.1039/d2dt03581b
_journal_volume 52
_journal_year 2023
_chemical_formula_moiety 'C6  H12  O6  Al1  S1'
_chemical_formula_sum 'C12 H21 Al O4 S'
_chemical_formula_weight 288.33
_chemical_properties_physical Air-sensitive,Moisture-sensitive
_space_group_IT_number 61
_space_group_name_Hall '-P 2ac 2ab'
_space_group_name_H-M_alt 'P b c a'
_symmetry_cell_setting orthorhombic
_symmetry_Int_Tables_number 61
_symmetry_space_group_name_Hall '-P 2ac 2ab'
_symmetry_space_group_name_H-M 'P b c a'
_atom_sites_solution_hydrogens geom
_audit_conform_dict_location ftp://ftp.iucr.org/pub/cif_core.dic
_audit_conform_dict_name cif_core.dic
_audit_conform_dict_version 2.4.3
_audit_creation_date 2022-11-03T12:32:07-00:00
_audit_creation_method 'WinGX routine CIF_UPDATE'
_audit_update_record
;
2022-11-03 deposited with the CCDC.	2022-12-21 downloaded from the CCDC.
;
_cell_angle_alpha 90
_cell_angle_beta 90
_cell_angle_gamma 90
_cell_formula_units_Z 8
_cell_length_a 14.2726(17)
_cell_length_b 12.0903(17)
_cell_length_c 17.953(2)
_cell_measurement_reflns_used 179
_cell_measurement_temperature 200(2)
_cell_measurement_theta_max 19.28
_cell_measurement_theta_min 3.04
_cell_measurement_wavelength 0.71073
_cell_volume 3098.0(7)
_computing_cell_refinement 'Dirax/lsq (Duisenberg & Schreurs, 1989-2000)'
_computing_data_collection 'Collect (Bruker AXS BV, 1997-2004)'
_computing_data_reduction 'EvalCCD (Duisenberg & Schreurs 1990-2000)'
_computing_molecular_graphics 'Ortep for Windows (Farrugia, 2012)'
_computing_publication_material 'WinGX publication routines (Farrugia, 2012)'
_computing_structure_refinement 'SHELXL-2016/6 (Sheldrick, 2016)'
_computing_structure_solution 'SHELXS-2013 (Sheldrick, 2008)'
_diffrn_ambient_temperature 200(2)
_diffrn_detector 'CCD plate'
_diffrn_detector_area_resol_mean 9
_diffrn_measured_fraction_theta_full 0.996
_diffrn_measured_fraction_theta_max 0.994
_diffrn_measurement_device '95mm CCD camera on \k-goniostat'
_diffrn_measurement_device_type KappaCCD
_diffrn_measurement_method 'CCD rotation images, thick slices'
_diffrn_orient_matrix_UB_11 0.01
_diffrn_orient_matrix_UB_12 0
_diffrn_orient_matrix_UB_13 0
_diffrn_orient_matrix_UB_21 0
_diffrn_orient_matrix_UB_22 0.01
_diffrn_orient_matrix_UB_23 0
_diffrn_orient_matrix_UB_31 0
_diffrn_orient_matrix_UB_32 0
_diffrn_orient_matrix_UB_33 0.01
_diffrn_radiation_monochromator 'horizonally mounted graphite crystal'
_diffrn_radiation_probe x-ray
_diffrn_radiation_type MoK\a
_diffrn_radiation_wavelength 0.71073
_diffrn_reflns_av_R_equivalents 0.0664
_diffrn_reflns_av_unetI/netI 0.0722
_diffrn_reflns_Laue_measured_fraction_full 0.996
_diffrn_reflns_Laue_measured_fraction_max 0.994
_diffrn_reflns_limit_h_max 18
_diffrn_reflns_limit_h_min -18
_diffrn_reflns_limit_k_max 15
_diffrn_reflns_limit_k_min -15
_diffrn_reflns_limit_l_max 0
_diffrn_reflns_limit_l_min -23
_diffrn_reflns_number 12768
_diffrn_reflns_point_group_measured_fraction_full 0.996
_diffrn_reflns_point_group_measured_fraction_max 0.994
_diffrn_reflns_reduction_process
;
        Scaled and merged with Sortav
        R.H. Blessing, (1987) Cryst. Rev. 1, 3-58
        R.H. Blessing, (1989) J. Appl. Cryst. 22, 396-397
;
_diffrn_reflns_theta_full 25.242
_diffrn_reflns_theta_max 27.499
_diffrn_reflns_theta_min 3.166
_diffrn_source 'Enraf Nonius FR590'
_diffrn_standards_number 0
_exptl_absorpt_coefficient_mu 0.269
_exptl_absorpt_correction_T_max 0.894
_exptl_absorpt_correction_T_min 0.803
_exptl_absorpt_correction_type multi-scan
_exptl_absorpt_process_details
;
 R.H. Blessing, Acta Cryst. (1995), A51, 33-38
;
_exptl_crystal_colour white
_exptl_crystal_density_diffrn 1.236
_exptl_crystal_density_method 'not measured'
_exptl_crystal_description block
_exptl_crystal_F_000 1232
_exptl_crystal_recrystallization_method 'Re-crystallisation from solvent: toluene'
_exptl_crystal_size_max 0.49
_exptl_crystal_size_mid 0.40
_exptl_crystal_size_min 0.39
_refine_diff_density_max 0.415
_refine_diff_density_min -0.434
_refine_diff_density_rms 0.069
_refine_ls_extinction_method none
_refine_ls_goodness_of_fit_ref 1.024
_refine_ls_hydrogen_treatment constr
_refine_ls_matrix_type full
_refine_ls_number_constraints 0
_refine_ls_number_parameters 163
_refine_ls_number_reflns 3533
_refine_ls_number_restraints 0
_refine_ls_restrained_S_all 1.024
_refine_ls_R_factor_all 0.0987
_refine_ls_R_factor_gt 0.0488
_refine_ls_shift/su_max 0
_refine_ls_shift/su_mean 0
_refine_ls_structure_factor_coef Fsqd
_refine_ls_weighting_details 'w=1/[\s^2^(Fo^2^)+(0.0789P)^2^+0.6282P] where P=(Fo^2^+2Fc^2^)/3'
_refine_ls_weighting_scheme calc
_refine_ls_wR_factor_gt 0.1319
_refine_ls_wR_factor_ref 0.1529
_reflns_Friedel_coverage 0
_reflns_number_gt 2125
_reflns_number_total 3533
_reflns_threshold_expression 'I > 2\s(I)'
_cod_data_source_file d2dt03581b2.cif
_cod_data_source_block shelx
_cod_depositor_comments 'Adding full bibliography for 7712000.cif.'
_cod_database_code 7712000

loop_
_symmetry_equiv_pos_as_xyz
'x, y, z'
'-x+1/2, -y, z+1/2'
'-x, y+1/2, -z+1/2'
'x+1/2, -y+1/2, -z'
'-x, -y, -z'
'x-1/2, y, -z-1/2'
'x, -y-1/2, z-1/2'
'-x-1/2, y-1/2, z'

loop_
_atom_site_label
_atom_site_type_symbol
_atom_site_fract_x
_atom_site_fract_y
_atom_site_fract_z
_atom_site_U_iso_or_equiv
_atom_site_adp_type
_atom_site_occupancy
_atom_site_site_symmetry_order
_atom_site_calc_flag
_atom_site_refinement_flags_posn
_atom_site_refinement_flags_adp
_atom_site_refinement_flags_occupancy
_atom_site_disorder_assembly
_atom_site_disorder_group
S1 S 0.05269(5) 0.81859(6) 0.15985(4) 0.0384(2) Uani 1 1 d . . . . .
Al1 Al -0.14368(5) 0.88292(7) 0.14275(4) 0.0338(2) Uani 1 1 d . . . . .
O1 O -0.04167(11) 0.78570(14) 0.12529(10) 0.0340(4) Uani 1 1 d . . . . .
O2 O -0.12775(14) 0.8695(2) 0.24028(10) 0.0530(6) Uani 1 1 d . . . . .
O11 O -0.06045(14) 0.8404(2) 0.37619(11) 0.0556(6) Uani 1 1 d . . . . .
C5 C -0.16969(19) 0.9219(2) 0.29693(14) 0.0381(6) Uani 1 1 d . . . . .
C6 C -0.1365(2) 0.9078(2) 0.36955(16) 0.0416(7) Uani 1 1 d . . . . .
C1 C -0.2468(2) 0.8023(3) 0.09599(17) 0.0505(8) Uani 1 1 d . . . . .
H1A H -0.247185 0.817028 0.043447 0.076 Uiso 1 1 calc R U . . .
H1B H -0.238772 0.724391 0.104178 0.076 Uiso 1 1 calc R U . . .
H1C H -0.305153 0.825819 0.11738 0.076 Uiso 1 1 calc R U . . .
C10 C -0.24743(19) 0.9889(2) 0.28515(15) 0.0405(6) Uani 1 1 d . . . . .
O12 O -0.27282(15) 0.9939(2) 0.21152(12) 0.0643(7) Uani 1 1 d . . . . .
C2 C -0.0982(2) 1.0220(2) 0.09965(17) 0.0489(7) Uani 1 1 d . . . . .
H2A H -0.109599 1.022049 0.046954 0.073 Uiso 1 1 calc R U . . .
H2B H -0.130459 1.083013 0.122216 0.073 Uiso 1 1 calc R U . . .
H2C H -0.032116 1.028877 0.108675 0.073 Uiso 1 1 calc R U . . .
C9 C -0.2926(2) 1.0423(2) 0.34308(19) 0.0497(8) Uani 1 1 d . . . . .
H9 H -0.344189 1.087432 0.334308 0.06 Uiso 1 1 calc R U . . .
C4 C 0.1344(2) 0.7705(3) 0.09320(19) 0.0545(9) Uani 1 1 d . . . . .
H4A H 0.196796 0.787242 0.109714 0.082 Uiso 1 1 calc R U . . .
H4B H 0.127781 0.691972 0.087393 0.082 Uiso 1 1 calc R U . . .
H4C H 0.123005 0.806252 0.046313 0.082 Uiso 1 1 calc R U . . .
C7 C -0.1818(2) 0.9613(3) 0.42800(17) 0.0561(8) Uani 1 1 d . . . . .
H7 H -0.15992 0.952821 0.476475 0.067 Uiso 1 1 calc R U . . .
C12 C -0.3559(2) 1.0509(3) 0.1920(2) 0.0721(11) Uani 1 1 d . . . . .
H12A H -0.364601 1.047529 0.13904 0.108 Uiso 1 1 calc R U . . .
H12B H -0.40837 1.017118 0.216466 0.108 Uiso 1 1 calc R U . . .
H12C H -0.350912 1.126782 0.207289 0.108 Uiso 1 1 calc R U . . .
C3 C 0.0712(3) 0.7214(3) 0.2321(2) 0.0664(10) Uani 1 1 d . . . . .
H3A H 0.129553 0.737014 0.25646 0.1 Uiso 1 1 calc R U . . .
H3B H 0.020974 0.726337 0.267508 0.1 Uiso 1 1 calc R U . . .
H3C H 0.073013 0.648213 0.211424 0.1 Uiso 1 1 calc R U . . .
C8 C -0.2587(2) 1.0266(3) 0.41417(18) 0.0588(9) Uani 1 1 d . . . . .
H8 H -0.288725 1.061092 0.45387 0.071 Uiso 1 1 calc R U . . .
C11 C -0.0271(3) 0.8170(4) 0.44904(19) 0.0779(12) Uani 1 1 d . . . . .
H11A H 0.026327 0.768953 0.445949 0.117 Uiso 1 1 calc R U . . .
H11B H -0.009386 0.884741 0.473124 0.117 Uiso 1 1 calc R U . . .
H11C H -0.075639 0.781507 0.47729 0.117 Uiso 1 1 calc R U . . .

loop_
_atom_site_aniso_label
_atom_site_aniso_U_11
_atom_site_aniso_U_22
_atom_site_aniso_U_33
_atom_site_aniso_U_23
_atom_site_aniso_U_13
_atom_site_aniso_U_12
S1 0.0307(4) 0.0379(4) 0.0466(4) -0.0115(3) -0.0038(3) 0.0005(3)
Al1 0.0318(5) 0.0414(5) 0.0283(4) 0.0042(3) -0.0011(3) 0.0049(3)
O1 0.0282(10) 0.0357(10) 0.0380(10) -0.0045(8) -0.0026(7) 0.0001(7)
O2 0.0539(13) 0.0786(15) 0.0265(10) 0.0051(10) 0.0031(8) 0.0295(11)
O11 0.0506(13) 0.0840(16) 0.0322(11) 0.0097(10) -0.0061(9) 0.0075(11)
C5 0.0364(15) 0.0472(17) 0.0305(15) 0.0017(12) 0.0054(11) -0.0026(12)
C6 0.0417(17) 0.0467(17) 0.0366(16) 0.0001(13) 0.0053(12) -0.0128(13)
C1 0.0351(16) 0.058(2) 0.058(2) 0.0124(15) -0.0044(14) -0.0030(13)
C10 0.0406(16) 0.0405(16) 0.0403(15) 0.0038(13) 0.0070(12) -0.0042(12)
O12 0.0574(14) 0.0858(17) 0.0498(13) 0.0092(12) -0.0001(10) 0.0321(12)
C2 0.0526(18) 0.0389(17) 0.0551(19) -0.0030(14) -0.0014(14) 0.0006(13)
C9 0.0444(18) 0.0400(17) 0.065(2) -0.0093(15) 0.0161(14) -0.0052(13)
C4 0.0327(17) 0.063(2) 0.068(2) -0.0217(17) 0.0049(14) 0.0017(13)
C7 0.063(2) 0.069(2) 0.0364(16) -0.0116(16) 0.0049(15) -0.0188(17)
C12 0.059(2) 0.078(3) 0.079(3) 0.029(2) -0.0065(18) 0.0258(18)
C3 0.058(2) 0.081(3) 0.060(2) 0.0040(19) -0.0195(17) 0.0160(18)
C8 0.067(2) 0.057(2) 0.053(2) -0.0228(16) 0.0209(16) -0.0113(17)
C11 0.083(3) 0.108(3) 0.042(2) 0.013(2) -0.0161(18) 0.006(2)

loop_
_atom_type_symbol
_atom_type_description
_atom_type_scat_dispersion_real
_atom_type_scat_dispersion_imag
_atom_type_scat_source
C C 0.0033 0.0016 'International Tables Vol C Tables 4.2.6.8 and 6.1.1.4'
H H 0 0 'International Tables Vol C Tables 4.2.6.8 and 6.1.1.4'
O O 0.0106 0.006 'International Tables Vol C Tables 4.2.6.8 and 6.1.1.4'
Al Al 0.0645 0.0514 'International Tables Vol C Tables 4.2.6.8 and 6.1.1.4'
S S 0.1246 0.1234 'International Tables Vol C Tables 4.2.6.8 and 6.1.1.4'

loop_
_exptl_crystal_face_index_h
_exptl_crystal_face_index_k
_exptl_crystal_face_index_l
_exptl_crystal_face_perp_dist
2 4 1 0.227
-3 -7 -4 0.344
-2 -1 9 0.122
2 1 -9 0.198
-2 0 -1 0.183
4 2 3 0.129
3 -9 1 0.278
9 -11 8 0.168

loop_
_geom_angle_atom_site_label_1
_geom_angle_atom_site_label_2
_geom_angle_atom_site_label_3
_geom_angle
_geom_angle_site_symmetry_1
_geom_angle_site_symmetry_3
_geom_angle_publ_flag
O1 S1 C3 104.77(15) . . ?
O1 S1 C4 102.70(12) . . ?
C3 S1 C4 100.33(18) . . ?
O2 Al1 O1 90.45(9) . . ?
O2 Al1 C1 118.35(13) . . ?
O1 Al1 C1 101.41(11) . . ?
O2 Al1 C2 115.20(13) . . ?
O1 Al1 C2 102.21(11) . . ?
C1 Al1 C2 120.50(14) . . ?
S1 O1 Al1 116.48(10) . . ?
C5 O2 Al1 130.47(18) . . ?
C6 O11 C11 117.8(3) . . ?
O2 C5 C6 120.0(3) . . ?
O2 C5 C10 121.1(2) . . ?
C6 C5 C10 118.9(3) . . ?
O11 C6 C5 115.1(2) . . ?
O11 C6 C7 125.6(3) . . ?
C5 C6 C7 119.3(3) . . ?
C9 C10 O12 125.5(3) . . ?
C9 C10 C5 122.0(3) . . ?
O12 C10 C5 112.5(2) . . ?
C10 O12 C12 118.7(3) . . ?
C10 C9 C8 118.0(3) . . ?
C6 C7 C8 120.1(3) . . ?
C9 C8 C7 121.7(3) . . ?

loop_
_geom_bond_atom_site_label_1
_geom_bond_atom_site_label_2
_geom_bond_distance
_geom_bond_site_symmetry_2
_geom_bond_publ_flag
S1 O1 1.5352(17) . ?
S1 C3 1.769(4) . ?
S1 C4 1.769(3) . ?
Al1 O2 1.773(2) . ?
Al1 O1 1.8973(18) . ?
Al1 C1 1.955(3) . ?
Al1 C2 1.961(3) . ?
O2 C5 1.340(3) . ?
O11 C6 1.363(4) . ?
O11 C11 1.420(4) . ?
C5 C6 1.397(4) . ?
C5 C10 1.390(4) . ?
C6 C7 1.391(4) . ?
C10 C9 1.383(4) . ?
C10 O12 1.372(3) . ?
O12 C12 1.415(3) . ?
C9 C8 1.378(5) . ?
C7 C8 1.376(5) . ?
